data_4080264
loop_
_publ_author_name
'Dulong, Florian'
'Thu\'ery, Pierre'
'Ephritikhine, Michel'
'Cantat, Thibault'

_publ_section_title
;
 Synthesis ofN-Aryloxy-\b-diketiminate Ligands and Coordination to
 Zirconium, Ytterbium, Thorium, and Uranium
;
_journal_issue 5
_journal_name_full Organometallics
_journal_page_first 1328
_journal_paper_doi 10.1021/om3010355
_journal_volume 32
_journal_year 2013
_chemical_formula_sum 'C74 H112 Cl5 Li N4 O7 Th2'
_chemical_formula_weight 1817.95
_space_group_IT_number 2
_symmetry_cell_setting triclinic
_symmetry_space_group_name_Hall '-P 1'
_symmetry_space_group_name_H-M 'P -1'
_atom_sites_solution_hydrogens geom
_atom_sites_solution_primary heavy
_atom_sites_solution_secondary difmap
_audit_creation_method SHELXL-97
_cell_angle_alpha 111.6569(12)
_cell_angle_beta 107.7145(14)
_cell_angle_gamma 101.935(2)
_cell_formula_units_Z 2
_cell_length_a 15.8182(5)
_cell_length_b 19.2508(5)
_cell_length_c 19.7418(6)
_cell_measurement_reflns_used 179951
_cell_measurement_temperature 150(2)
_cell_measurement_theta_max 25.68
_cell_measurement_theta_min 3.51
_cell_volume 4964.6(3)
_computing_cell_refinement 'HKL2000 (Otwinowski & Minor, 1997)'
_computing_data_collection 'COLLECT (Nonius, 1998)'
_computing_data_reduction 'HKL2000 (Otwinowski & Minor, 1997)'
_computing_molecular_graphics 'SHELXTL (Sheldrick, 2008)'
_computing_publication_material 'SHELXTL (Sheldrick, 2008); PLATON (Spek, 2003)'
_computing_structure_refinement 'SHELXL-97 (Sheldrick, 2008)'
_computing_structure_solution 'SHELXS-97 (Sheldrick, 2008)'
_diffrn_ambient_temperature 150(2)
_diffrn_measured_fraction_theta_full 0.981
_diffrn_measured_fraction_theta_max 0.981
_diffrn_measurement_device_type 'Nonius Kappa-CCD area-detector diffractometer'
_diffrn_measurement_method 'two \f and seven \w scans with 1\% steps (928 frames)'
_diffrn_radiation_monochromator graphite
_diffrn_radiation_source 'fine-focus sealed tube'
_diffrn_radiation_type MoK\a
_diffrn_radiation_wavelength 0.71073
_diffrn_reflns_av_R_equivalents 0.0495
_diffrn_reflns_av_sigmaI/netI 0.0565
_diffrn_reflns_limit_h_max 19
_diffrn_reflns_limit_h_min -19
_diffrn_reflns_limit_k_max 23
_diffrn_reflns_limit_k_min -23
_diffrn_reflns_limit_l_max 24
_diffrn_reflns_limit_l_min -24
_diffrn_reflns_number 179951
_diffrn_reflns_theta_full 25.68
_diffrn_reflns_theta_max 25.68
_diffrn_reflns_theta_min 3.51
_diffrn_standards_decay_% 0
_diffrn_standards_interval_time 0
_diffrn_standards_number 0
_exptl_absorpt_coefficient_mu 3.167
_exptl_absorpt_correction_T_max 0.729
_exptl_absorpt_correction_T_min 0.369
_exptl_absorpt_correction_type multi-scan
_exptl_absorpt_process_details 'SCALEPACK (Otwinowski & Minor, 1997)'
_exptl_crystal_colour 'translucent light yellow'
_exptl_crystal_density_diffrn 1.216
_exptl_crystal_density_method 'not measured'
_exptl_crystal_description irregular
_exptl_crystal_F_000 1816
_exptl_crystal_size_max 0.20
_exptl_crystal_size_mid 0.20
_exptl_crystal_size_min 0.10
_refine_diff_density_max 6.018
_refine_diff_density_min -2.083
_refine_diff_density_rms 0.171
_refine_ls_extinction_method none
_refine_ls_goodness_of_fit_ref 1.043
_refine_ls_hydrogen_treatment constr
_refine_ls_matrix_type full
_refine_ls_number_parameters 926
_refine_ls_number_reflns 18483
_refine_ls_number_restraints 327
_refine_ls_restrained_S_all 1.044
_refine_ls_R_factor_all 0.0925
_refine_ls_R_factor_gt 0.0792
_refine_ls_shift/su_max 0.003
_refine_ls_shift/su_mean 0.001
_refine_ls_structure_factor_coef Fsqd
_refine_ls_weighting_details 'calc w=1/[\s^2^(Fo^2^)+(0.1725P)^2^] where P=(Fo^2^+2Fc^2^)/3'
_refine_ls_weighting_scheme calc
_refine_ls_wR_factor_gt 0.2182
_refine_ls_wR_factor_ref 0.2297
_reflns_number_gt 13984
_reflns_number_total 18483
_reflns_threshold_expression >2sigma(I)
_cod_data_source_file om3010355_si_002.cif
_cod_data_source_block 14a
_cod_database_code 4080264

loop_
_symmetry_equiv_pos_as_xyz
'x, y, z'
'-x, -y, -z'

loop_
_atom_site_label
_atom_site_type_symbol
_atom_site_fract_x
_atom_site_fract_y
_atom_site_fract_z
_atom_site_U_iso_or_equiv
_atom_site_adp_type
_atom_site_occupancy
_atom_site_symmetry_multiplicity
_atom_site_calc_flag
_atom_site_refinement_flags
_atom_site_disorder_assembly
_atom_site_disorder_group
Th1 Th 0.74991(2) 0.352718(18) 0.829299(17) 0.05952(13) Uani 1 1 d . . .
Th2 Th 0.510652(19) 0.204817(17) 0.649462(16) 0.05399(13) Uani 1 1 d . . .
Li Li 0.3119(19) 0.4555(17) 0.7812(15) 0.110(6) Uani 1 1 d U . .
Cl1 Cl 0.71332(19) 0.47263(16) 0.92764(15) 0.0832(7) Uani 1 1 d . . .
Cl2 Cl 0.83736(18) 0.33230(15) 0.95766(14) 0.0759(6) Uani 1 1 d . . .
Cl3 Cl 0.69629(13) 0.19269(12) 0.71209(12) 0.0598(5) Uani 1 1 d . . .
Cl4 Cl 0.54092(15) 0.17902(13) 0.51635(12) 0.0626(5) Uani 1 1 d . . .
Cl5 Cl 0.39168(17) 0.28480(14) 0.65337(17) 0.0789(6) Uani 1 1 d . . .
O1 O 0.6295(4) 0.3365(3) 0.7073(3) 0.0616(13) Uani 1 1 d . . .
O2 O 0.5882(4) 0.2755(3) 0.7979(3) 0.0612(13) Uani 1 1 d . . .
O3 O 0.2462(9) 0.5272(8) 0.8081(7) 0.139(4) Uani 1 1 d U . .
O4 O 0.4320(9) 0.5182(8) 0.7886(8) 0.143(4) Uani 1 1 d . . .
O5 O 0.3382(10) 0.4066(8) 0.8455(7) 0.137(4) Uani 1 1 d D . .
O6 O 0.2245(7) 0.3819(6) 0.6709(6) 0.108(3) Uani 1 1 d . . .
N1 N 0.7953(5) 0.4472(4) 0.7855(5) 0.0671(19) Uani 1 1 d . . .
N2 N 0.8926(4) 0.3429(4) 0.8009(4) 0.0626(17) Uani 1 1 d . . .
N3 N 0.4773(5) 0.1226(5) 0.7119(4) 0.0653(18) Uani 1 1 d . . .
N4 N 0.3501(5) 0.0965(4) 0.5587(4) 0.0584(16) Uani 1 1 d . . .
C1 C 0.6441(6) 0.3934(5) 0.6810(5) 0.062(2) Uani 1 1 d . . .
C2 C 0.7319(6) 0.4544(5) 0.7230(5) 0.066(2) Uani 1 1 d . . .
C3 C 0.7522(7) 0.5116(6) 0.6974(6) 0.073(2) Uani 1 1 d . . .
H3 H 0.8129 0.5505 0.7238 0.088 Uiso 1 1 calc R . .
C4 C 0.6852(7) 0.5126(6) 0.6340(6) 0.078(3) Uani 1 1 d . . .
C5 C 0.5969(8) 0.4498(6) 0.5940(7) 0.080(3) Uani 1 1 d . . .
H5 H 0.5507 0.4479 0.5501 0.096 Uiso 1 1 calc R . .
C6 C 0.5749(7) 0.3917(6) 0.6156(6) 0.070(2) Uani 1 1 d . . .
H6 H 0.5151 0.3514 0.5875 0.084 Uiso 1 1 calc R . .
C7 C 0.7041(10) 0.5781(9) 0.6077(8) 0.109(4) Uani 1 1 d . . .
C8 C 0.6760(12) 0.5409(11) 0.5193(8) 0.127(5) Uani 1 1 d . . .
H8A H 0.7301 0.5350 0.5087 0.190 Uiso 1 1 calc R . .
H8B H 0.6531 0.5746 0.4986 0.190 Uiso 1 1 calc R . .
H8C H 0.6266 0.4892 0.4936 0.190 Uiso 1 1 calc R . .
C9 C 0.6344(12) 0.6237(10) 0.6216(10) 0.123(5) Uani 1 1 d . . .
H9A H 0.5736 0.5948 0.5763 0.185 Uiso 1 1 calc R . .
H9B H 0.6600 0.6765 0.6277 0.185 Uiso 1 1 calc R . .
H9C H 0.6270 0.6275 0.6692 0.185 Uiso 1 1 calc R . .
C10 C 0.8032(11) 0.6387(10) 0.6555(12) 0.147(7) Uani 1 1 d . . .
H10A H 0.8176 0.6601 0.7117 0.221 Uiso 1 1 calc R . .
H10B H 0.8083 0.6812 0.6409 0.221 Uiso 1 1 calc R . .
H10C H 0.8474 0.6136 0.6446 0.221 Uiso 1 1 calc R . .
C11 C 0.8716(7) 0.5054(6) 0.8523(6) 0.075(3) Uani 1 1 d . . .
C12 C 0.9379(7) 0.4806(5) 0.8928(6) 0.079(3) Uani 1 1 d D . .
H12 H 0.9693 0.5112 0.9483 0.095 Uiso 1 1 calc R . .
C13 C 0.9625(7) 0.4125(5) 0.8573(6) 0.078(3) Uani 1 1 d DU . .
C14 C 0.8824(8) 0.5920(6) 0.8853(7) 0.091(3) Uani 1 1 d . . .
H14A H 0.9163 0.6171 0.8626 0.137 Uiso 1 1 calc R . .
H14B H 0.9171 0.6182 0.9426 0.137 Uiso 1 1 calc R . .
H14C H 0.8206 0.5961 0.8719 0.137 Uiso 1 1 calc R . .
C15 C 1.0678(8) 0.4251(7) 0.8844(8) 0.102(4) Uani 1 1 d . . .
H15A H 1.0754 0.3781 0.8510 0.153 Uiso 1 1 calc R . .
H15B H 1.0942 0.4347 0.9392 0.153 Uiso 1 1 calc R . .
H15C H 1.1001 0.4703 0.8803 0.153 Uiso 1 1 calc R . .
C16 C 0.9160(6) 0.2831(6) 0.7504(6) 0.073(2) Uani 1 1 d . . .
C17 C 0.9555(7) 0.2324(6) 0.7772(7) 0.078(3) Uani 1 1 d . . .
C18 C 0.9681(7) 0.1683(7) 0.7204(8) 0.088(3) Uani 1 1 d . . .
H18 H 0.9944 0.1349 0.7364 0.105 Uiso 1 1 calc R . .
C19 C 0.9421(8) 0.1552(8) 0.6426(8) 0.090(3) Uani 1 1 d . . .
H19 H 0.9499 0.1125 0.6064 0.108 Uiso 1 1 calc R . .
C20 C 0.9052(7) 0.2036(7) 0.6177(7) 0.085(3) Uani 1 1 d . . .
H20 H 0.8904 0.1949 0.5652 0.102 Uiso 1 1 calc R . .
C21 C 0.8887(6) 0.2672(6) 0.6703(6) 0.074(2) Uani 1 1 d . . .
C22 C 0.9768(7) 0.2400(7) 0.8586(6) 0.085(3) Uani 1 1 d D . .
H22 H 0.9691 0.2887 0.8914 0.102 Uiso 1 1 calc R . .
C23 C 0.9138(9) 0.1683(8) 0.8582(8) 0.092(3) Uani 1 1 d . . .
H23A H 0.9232 0.1208 0.8280 0.138 Uiso 1 1 calc R . .
H23B H 0.8483 0.1622 0.8339 0.138 Uiso 1 1 calc R . .
H23C H 0.9301 0.1767 0.9123 0.138 Uiso 1 1 calc R . .
C24 C 1.0737(9) 0.2416(8) 0.9011(7) 0.116(4) Uani 1 1 d DU . .
H24A H 1.0780 0.1905 0.8737 0.174 Uiso 1 1 calc R . .
H24B H 1.0845 0.2526 0.9552 0.174 Uiso 1 1 calc R . .
H24C H 1.1207 0.2826 0.9017 0.174 Uiso 1 1 calc R . .
C25 C 0.8465(8) 0.3194(7) 0.6425(7) 0.086(3) Uani 1 1 d . . .
H25 H 0.8022 0.3295 0.6673 0.104 Uiso 1 1 calc R . .
C26 C 0.9189(8) 0.4012(7) 0.6707(8) 0.094(3) Uani 1 1 d . . .
H26A H 0.9625 0.4216 0.7255 0.141 Uiso 1 1 calc R . .
H26B H 0.8865 0.4375 0.6665 0.141 Uiso 1 1 calc R . .
H26C H 0.9534 0.3961 0.6377 0.141 Uiso 1 1 calc R . .
C27 C 0.7854(9) 0.2781(9) 0.5486(7) 0.097(4) Uani 1 1 d . . .
H27A H 0.8249 0.2637 0.5214 0.145 Uiso 1 1 calc R . .
H27B H 0.7604 0.3147 0.5346 0.145 Uiso 1 1 calc R . .
H27C H 0.7338 0.2308 0.5329 0.145 Uiso 1 1 calc R . .
C28 C 0.5606(6) 0.2386(6) 0.8389(5) 0.065(2) Uani 1 1 d . . .
C29 C 0.5014(7) 0.1564(6) 0.7940(6) 0.068(2) Uani 1 1 d . . .
C30 C 0.4630(8) 0.1165(7) 0.8300(7) 0.080(3) Uani 1 1 d . . .
H30 H 0.4229 0.0630 0.7992 0.096 Uiso 1 1 calc R . .
C31 C 0.4840(8) 0.1561(7) 0.9131(7) 0.084(3) Uani 1 1 d D A .
C32 C 0.5437(10) 0.2362(9) 0.9546(7) 0.099(4) Uani 1 1 d . . .
H32 H 0.5601 0.2635 1.0093 0.119 Uiso 1 1 calc R . .
C33 C 0.5808(8) 0.2785(7) 0.9193(6) 0.081(3) Uani 1 1 d . . .
H33 H 0.6185 0.3327 0.9496 0.097 Uiso 1 1 calc R . .
C34 C 0.4373(10) 0.1114(9) 0.9504(8) 0.107(4) Uani 1 1 d D . .
C35A C 0.475(4) 0.164(3) 1.048(3) 0.136(8) Uani 0.359(18) 1 d PU A 1
H35A H 0.4439 0.1324 1.0658 0.204 Uiso 0.359(18) 1 d PR A 1
H35B H 0.5418 0.1738 1.0678 0.204 Uiso 0.359(18) 1 d PR A 1
H35C H 0.4670 0.2160 1.0668 0.204 Uiso 0.359(18) 1 d PR A 1
C36A C 0.3288(11) 0.076(3) 0.908(3) 0.149(9) Uani 0.359(18) 1 d PDU A 1
H36A H 0.3097 0.0436 0.8506 0.223 Uiso 0.359(18) 1 d PR A 1
H36B H 0.2822 0.0517 0.9212 0.223 Uiso 0.359(18) 1 d PR A 1
H36C H 0.3337 0.1314 0.9227 0.223 Uiso 0.359(18) 1 d PR A 1
C37A C 0.453(5) 0.032(2) 0.929(3) 0.145(8) Uani 0.359(18) 1 d PDU A 1
H37A H 0.4269 -0.0027 0.8719 0.218 Uiso 0.359(18) 1 d PR A 1
H37B H 0.5195 0.0412 0.9520 0.218 Uiso 0.359(18) 1 d PR A 1
H37C H 0.4197 0.0052 0.9500 0.218 Uiso 0.359(18) 1 d PR A 1
C35B C 0.5137(16) 0.129(2) 1.0299(13) 0.140(7) Uani 0.641(18) 1 d PDU A 2
H35D H 0.4833 0.1008 1.0512 0.210 Uiso 0.641(18) 1 d PR A 2
H35E H 0.5592 0.1065 1.0161 0.210 Uiso 0.641(18) 1 d PR A 2
H35F H 0.5458 0.1869 1.0696 0.210 Uiso 0.641(18) 1 d PR A 2
C36B C 0.3682(19) 0.1536(17) 0.9679(19) 0.147(7) Uani 0.641(18) 1 d PDU A 2
H36D H 0.3365 0.1314 0.9925 0.220 Uiso 0.641(18) 1 d PR A 2
H36E H 0.4041 0.2119 1.0045 0.220 Uiso 0.641(18) 1 d PR A 2
H36F H 0.3216 0.1448 0.9197 0.220 Uiso 0.641(18) 1 d PR A 2
C37B C 0.380(3) 0.0224(11) 0.8990(15) 0.142(7) Uani 0.641(18) 1 d PDU A 2
H37D H 0.3572 0.0010 0.9282 0.214 Uiso 0.641(18) 1 d PR A 2
H37E H 0.3271 0.0193 0.8586 0.214 Uiso 0.641(18) 1 d PR A 2
H37F H 0.4125 -0.0098 0.8737 0.214 Uiso 0.641(18) 1 d PR A 2
C38 C 0.4918(6) 0.0602(5) 0.6693(5) 0.064(2) Uani 1 1 d . . .
C39 C 0.4581(6) 0.0283(5) 0.5852(5) 0.062(2) Uani 1 1 d . . .
H39 H 0.4924 0.0024 0.5611 0.075 Uiso 1 1 calc R . .
C40 C 0.3743(5) 0.0327(5) 0.5338(5) 0.0556(17) Uani 1 1 d . . .
C41 C 0.5472(7) 0.0178(6) 0.7075(6) 0.074(2) Uani 1 1 d . . .
H41A H 0.5951 0.0562 0.7601 0.111 Uiso 1 1 calc R . .
H41B H 0.5769 -0.0074 0.6748 0.111 Uiso 1 1 calc R . .
H41C H 0.5042 -0.0221 0.7117 0.111 Uiso 1 1 calc R . .
C42 C 0.3171(6) -0.0401(6) 0.4550(5) 0.068(2) Uani 1 1 d . . .
H42A H 0.2552 -0.0385 0.4314 0.102 Uiso 1 1 calc R . .
H42B H 0.3106 -0.0870 0.4627 0.102 Uiso 1 1 calc R . .
H42C H 0.3484 -0.0418 0.4201 0.102 Uiso 1 1 calc R . .
C43 C 0.2558(6) 0.0920(5) 0.5208(5) 0.0607(19) Uani 1 1 d . . .
C44 C 0.1944(7) 0.0821(6) 0.5596(6) 0.074(2) Uani 1 1 d . . .
C45 C 0.1023(7) 0.0786(7) 0.5215(8) 0.087(3) Uani 1 1 d . . .
H45 H 0.0600 0.0716 0.5445 0.104 Uiso 1 1 calc R . .
C46 C 0.0713(7) 0.0849(7) 0.4530(8) 0.087(3) Uani 1 1 d . . .
H46 H 0.0096 0.0835 0.4308 0.104 Uiso 1 1 calc R . .
C47 C 0.1301(6) 0.0934(6) 0.4166(7) 0.079(3) Uani 1 1 d . . .
H47 H 0.1073 0.0962 0.3688 0.095 Uiso 1 1 calc R . .
C48 C 0.2237(6) 0.0978(5) 0.4488(6) 0.068(2) Uani 1 1 d . . .
C49 C 0.2303(7) 0.0762(6) 0.6347(6) 0.073(2) Uani 1 1 d . . .
H49 H 0.2977 0.1106 0.6648 0.088 Uiso 1 1 calc R . .
C50 C 0.2238(8) -0.0079(8) 0.6189(8) 0.093(3) Uani 1 1 d . . .
H50A H 0.1582 -0.0425 0.5926 0.140 Uiso 1 1 calc R . .
H50B H 0.2537 -0.0084 0.6689 0.140 Uiso 1 1 calc R . .
H50C H 0.2555 -0.0264 0.5852 0.140 Uiso 1 1 calc R . .
C51 C 0.1785(8) 0.1074(8) 0.6869(8) 0.094(3) Uani 1 1 d . . .
H51A H 0.1806 0.1598 0.6936 0.141 Uiso 1 1 calc R . .
H51B H 0.2090 0.1102 0.7384 0.141 Uiso 1 1 calc R . .
H51C H 0.1134 0.0717 0.6613 0.141 Uiso 1 1 calc R . .
C52 C 0.2867(6) 0.1103(6) 0.4058(6) 0.070(2) Uani 1 1 d . . .
H52 H 0.3462 0.1042 0.4319 0.084 Uiso 1 1 calc R . .
C53 C 0.2425(8) 0.0495(7) 0.3188(6) 0.082(3) Uani 1 1 d . . .
H53A H 0.1866 0.0568 0.2907 0.122 Uiso 1 1 calc R . .
H53B H 0.2256 -0.0035 0.3141 0.122 Uiso 1 1 calc R . .
H53C H 0.2873 0.0562 0.2959 0.122 Uiso 1 1 calc R . .
C54 C 0.3109(8) 0.1946(7) 0.4169(7) 0.085(3) Uani 1 1 d . . .
H54A H 0.3584 0.2054 0.3975 0.127 Uiso 1 1 calc R . .
H54B H 0.3350 0.2314 0.4728 0.127 Uiso 1 1 calc R . .
H54C H 0.2548 0.2007 0.3873 0.127 Uiso 1 1 calc R . .
C55 C 0.2736(16) 0.5824(11) 0.8810(11) 0.142(6) Uani 1 1 d U . .
H55A H 0.3422 0.6017 0.9097 0.171 Uiso 1 1 calc R . .
H55B H 0.2448 0.5612 0.9096 0.171 Uiso 1 1 calc R . .
C56 C 0.2408(14) 0.6517(12) 0.8743(10) 0.152(7) Uani 1 1 d D . .
H56A H 0.2319 0.6828 0.9212 0.183 Uiso 1 1 calc R . .
H56B H 0.2849 0.6869 0.8655 0.183 Uiso 1 1 calc R . .
C57 C 0.1480(12) 0.6027(11) 0.8013(12) 0.151(6) Uani 1 1 d DU . .
H57A H 0.1279 0.6341 0.7752 0.181 Uiso 1 1 calc R . .
H57B H 0.0982 0.5805 0.8147 0.181 Uiso 1 1 calc R . .
C58 C 0.1740(16) 0.5369(13) 0.7490(12) 0.162(8) Uani 1 1 d . . .
H58A H 0.1192 0.4876 0.7143 0.194 Uiso 1 1 calc R . .
H58B H 0.1996 0.5535 0.7163 0.194 Uiso 1 1 calc R . .
C59 C 0.4337(15) 0.5780(15) 0.7744(16) 0.183(6) Uani 1 1 d DU . .
H59A H 0.3994 0.6078 0.7988 0.220 Uiso 1 1 calc R . .
H59B H 0.4055 0.5604 0.7171 0.220 Uiso 1 1 calc R . .
C60 C 0.5384(14) 0.6288(13) 0.8114(17) 0.199(7) Uani 1 1 d DU . .
H60A H 0.5503 0.6587 0.7829 0.239 Uiso 1 1 calc R . .
H60B H 0.5589 0.6664 0.8673 0.239 Uiso 1 1 calc R . .
C61 C 0.5904(13) 0.5709(11) 0.8042(15) 0.153(5) Uani 1 1 d DU . .
H61A H 0.6474 0.5900 0.8527 0.184 Uiso 1 1 calc R . .
H61B H 0.6063 0.5585 0.7585 0.184 Uiso 1 1 calc R . .
C62 C 0.5128(13) 0.5012(12) 0.7923(17) 0.198(7) Uani 1 1 d DU . .
H62A H 0.4983 0.4545 0.7430 0.237 Uiso 1 1 calc R . .
H62B H 0.5348 0.4887 0.8364 0.237 Uiso 1 1 calc R . .
C63 C 0.329(2) 0.4292(14) 0.9185(12) 0.241(9) Uani 1 1 d DU . .
H63A H 0.2632 0.4205 0.9100 0.289 Uiso 1 1 calc R . .
H63B H 0.3673 0.4852 0.9556 0.289 Uiso 1 1 calc R . .
C64 C 0.365(2) 0.3747(16) 0.9495(10) 0.240(9) Uani 1 1 d DU . .
H64A H 0.4336 0.3971 0.9793 0.288 Uiso 1 1 calc R . .
H64B H 0.3358 0.3649 0.9834 0.288 Uiso 1 1 calc R . .
C65 C 0.334(2) 0.2987(11) 0.8723(15) 0.243(9) Uani 1 1 d DU . .
H65A H 0.3734 0.2674 0.8797 0.291 Uiso 1 1 calc R . .
H65B H 0.2680 0.2660 0.8531 0.291 Uiso 1 1 calc R . .
C66 C 0.347(3) 0.3299(12) 0.8154(13) 0.245(9) Uani 1 1 d DU . .
H66A H 0.4095 0.3349 0.8153 0.295 Uiso 1 1 calc R . .
H66B H 0.2990 0.2945 0.7612 0.295 Uiso 1 1 calc R . .
C67 C 0.1479(12) 0.3117(11) 0.6458(12) 0.128(5) Uani 1 1 d . . .
H67A H 0.1136 0.3220 0.6794 0.153 Uiso 1 1 calc R . .
H67B H 0.1706 0.2691 0.6479 0.153 Uiso 1 1 calc R . .
C68 C 0.0851(11) 0.2896(9) 0.5605(10) 0.112(5) Uani 1 1 d . . .
H68A H 0.0443 0.3207 0.5583 0.135 Uiso 1 1 calc R . .
H68B H 0.0466 0.2329 0.5297 0.135 Uiso 1 1 calc R . .
C69 C 0.1607(10) 0.3120(9) 0.5325(10) 0.112(4) Uani 1 1 d . . .
H69A H 0.1860 0.2697 0.5171 0.134 Uiso 1 1 calc R . .
H69B H 0.1351 0.3219 0.4871 0.134 Uiso 1 1 calc R . .
C70 C 0.2353(9) 0.3861(7) 0.6030(8) 0.090(3) Uani 1 1 d . . .
H70A H 0.2981 0.3878 0.6060 0.108 Uiso 1 1 calc R . .
H70B H 0.2260 0.4333 0.6001 0.108 Uiso 1 1 calc R . .
O7 O 0.7232(15) 0.1174(13) 0.9321(13) 0.118(6) Uani 0.50 1 d PU . .
O8 O 0.434(2) 0.717(2) 0.6194(18) 0.165(9) Uani 0.50 1 d PU . .
C71 C 0.791(2) 0.1538(16) 1.0189(17) 0.109(8) Uani 0.50 1 d PU . .
H71A H 0.8530 0.1874 1.0289 0.131 Uiso 0.50 1 calc PR . .
H71B H 0.7669 0.1856 1.0537 0.131 Uiso 0.50 1 calc PR . .
C72 C 0.797(3) 0.085(2) 1.032(2) 0.138(10) Uani 0.50 1 d PU . .
H72A H 0.8527 0.0743 1.0267 0.165 Uiso 0.50 1 calc PR . .
H72B H 0.8018 0.0955 1.0848 0.165 Uiso 0.50 1 calc PR . .
C73 C 0.713(2) 0.0206(19) 0.9725(19) 0.122(9) Uani 0.50 1 d PU . .
H73A H 0.7222 -0.0302 0.9609 0.147 Uiso 0.50 1 calc PR . .
H73B H 0.6607 0.0205 0.9878 0.147 Uiso 0.50 1 calc PR . .
C74 C 0.701(3) 0.037(2) 0.909(2) 0.129(10) Uani 0.50 1 d PU . .
H74A H 0.6347 0.0087 0.8705 0.155 Uiso 0.50 1 calc PR . .
H74B H 0.7399 0.0176 0.8831 0.155 Uiso 0.50 1 calc PR . .
C75 C 0.477(3) 0.794(3) 0.674(3) 0.155(14) Uani 0.50 1 d PU . .
H75A H 0.4466 0.8264 0.6555 0.186 Uiso 0.50 1 calc PR . .
H75B H 0.5433 0.8126 0.6844 0.186 Uiso 0.50 1 calc PR . .
C76 C 0.466(3) 0.797(3) 0.747(2) 0.148(12) Uani 0.50 1 d PU . .
H76A H 0.5256 0.8045 0.7867 0.178 Uiso 0.50 1 calc PR . .
H76B H 0.4465 0.8416 0.7704 0.178 Uiso 0.50 1 calc PR . .
C77 C 0.398(2) 0.726(2) 0.7254(19) 0.118(9) Uani 0.50 1 d PU . .
H77A H 0.3439 0.7360 0.7357 0.142 Uiso 0.50 1 calc PR . .
H77B H 0.4236 0.7001 0.7559 0.142 Uiso 0.50 1 calc PR . .
C78 C 0.368(3) 0.677(2) 0.641(2) 0.138(11) Uani 0.50 1 d PU . .
H78A H 0.3036 0.6708 0.6110 0.166 Uiso 0.50 1 calc PR . .
H78B H 0.3703 0.6240 0.6313 0.166 Uiso 0.50 1 calc PR . .

loop_
_atom_site_aniso_label
_atom_site_aniso_U_11
_atom_site_aniso_U_22
_atom_site_aniso_U_33
_atom_site_aniso_U_23
_atom_site_aniso_U_13
_atom_site_aniso_U_12
Th1 0.0554(2) 0.0545(2) 0.05128(19) 0.01747(15) 0.01063(14) 0.01839(14)
Th2 0.04699(18) 0.05320(19) 0.05299(19) 0.01906(14) 0.01756(13) 0.01721(13)
Li 0.112(10) 0.122(10) 0.107(10) 0.056(8) 0.051(8) 0.050(8)
Cl1 0.0793(15) 0.0707(14) 0.0689(13) 0.0104(11) 0.0165(11) 0.0330(12)
Cl2 0.0763(14) 0.0730(14) 0.0598(12) 0.0276(11) 0.0108(10) 0.0246(11)
Cl3 0.0503(10) 0.0568(10) 0.0578(10) 0.0178(9) 0.0158(8) 0.0188(8)
Cl4 0.0584(11) 0.0654(12) 0.0573(10) 0.0239(9) 0.0234(9) 0.0198(9)
Cl5 0.0621(12) 0.0653(13) 0.0947(16) 0.0232(12) 0.0270(11) 0.0304(10)
O1 0.057(3) 0.056(3) 0.057(3) 0.020(3) 0.014(2) 0.019(3)
O2 0.062(3) 0.062(3) 0.057(3) 0.023(3) 0.027(3) 0.020(3)
O3 0.153(7) 0.160(8) 0.105(6) 0.049(5) 0.054(5) 0.080(6)
O4 0.153(10) 0.131(9) 0.165(10) 0.072(8) 0.066(8) 0.084(8)
O5 0.194(12) 0.168(11) 0.114(7) 0.087(8) 0.096(8) 0.099(10)
O6 0.114(7) 0.134(8) 0.106(6) 0.069(6) 0.065(5) 0.048(6)
N1 0.054(4) 0.056(4) 0.068(4) 0.022(3) 0.007(3) 0.016(3)
N2 0.038(3) 0.062(4) 0.073(4) 0.027(4) 0.016(3) 0.010(3)
N3 0.066(4) 0.060(4) 0.059(4) 0.019(3) 0.024(3) 0.023(3)
N4 0.048(3) 0.062(4) 0.059(4) 0.021(3) 0.022(3) 0.022(3)
C1 0.068(5) 0.052(4) 0.058(4) 0.023(4) 0.017(4) 0.024(4)
C2 0.061(5) 0.055(5) 0.068(5) 0.028(4) 0.012(4) 0.019(4)
C3 0.071(6) 0.060(5) 0.068(5) 0.027(4) 0.011(4) 0.016(4)
C4 0.076(6) 0.072(6) 0.073(6) 0.037(5) 0.011(5) 0.023(5)
C5 0.077(6) 0.069(6) 0.084(6) 0.042(5) 0.014(5) 0.025(5)
C6 0.056(5) 0.066(5) 0.073(5) 0.031(5) 0.014(4) 0.015(4)
C7 0.100(9) 0.104(9) 0.097(8) 0.061(8) 0.005(7) 0.019(7)
C8 0.121(11) 0.155(14) 0.089(8) 0.068(9) 0.032(8) 0.015(10)
C9 0.127(12) 0.117(11) 0.140(13) 0.081(11) 0.043(10) 0.051(10)
C10 0.109(11) 0.117(11) 0.176(16) 0.094(12) 0.018(10) -0.019(9)
C11 0.074(6) 0.053(5) 0.077(6) 0.024(4) 0.016(5) 0.016(4)
C12 0.070(6) 0.057(5) 0.064(5) 0.013(4) -0.006(4) 0.017(4)
C13 0.056(4) 0.065(5) 0.098(6) 0.044(4) 0.009(4) 0.019(4)
C14 0.081(7) 0.063(6) 0.085(7) 0.019(5) 0.003(5) 0.019(5)
C15 0.065(6) 0.078(7) 0.118(9) 0.029(7) 0.003(6) 0.026(5)
C16 0.043(4) 0.075(6) 0.088(6) 0.034(5) 0.020(4) 0.013(4)
C17 0.053(5) 0.080(6) 0.093(7) 0.038(6) 0.022(5) 0.023(5)
C18 0.056(5) 0.074(6) 0.114(9) 0.029(6) 0.024(5) 0.032(5)
C19 0.066(6) 0.092(8) 0.102(9) 0.029(7) 0.042(6) 0.029(6)
C20 0.056(5) 0.088(7) 0.097(7) 0.028(6) 0.042(5) 0.016(5)
C21 0.047(4) 0.085(6) 0.085(6) 0.036(5) 0.028(4) 0.018(4)
C22 0.074(6) 0.079(6) 0.081(6) 0.030(5) 0.009(5) 0.041(5)
C23 0.103(8) 0.097(8) 0.102(8) 0.062(7) 0.044(7) 0.052(7)
C24 0.156(9) 0.116(7) 0.088(6) 0.044(5) 0.036(5) 0.102(7)
C25 0.079(7) 0.097(8) 0.079(6) 0.037(6) 0.035(5) 0.031(6)
C26 0.075(7) 0.098(8) 0.123(9) 0.060(8) 0.048(7) 0.030(6)
C27 0.105(8) 0.135(10) 0.075(6) 0.061(7) 0.055(6) 0.042(8)
C28 0.061(5) 0.067(5) 0.062(5) 0.027(4) 0.026(4) 0.021(4)
C29 0.071(5) 0.075(6) 0.075(6) 0.042(5) 0.040(5) 0.030(5)
C30 0.081(6) 0.087(7) 0.080(6) 0.045(6) 0.040(5) 0.026(5)
C31 0.099(8) 0.093(8) 0.072(6) 0.047(6) 0.041(6) 0.029(6)
C32 0.110(9) 0.133(11) 0.070(6) 0.046(7) 0.048(7) 0.057(9)
C33 0.093(7) 0.094(7) 0.055(5) 0.031(5) 0.033(5) 0.036(6)
C34 0.131(11) 0.124(11) 0.100(9) 0.068(8) 0.063(8) 0.060(9)
C35A 0.143(10) 0.144(10) 0.124(10) 0.067(8) 0.062(8) 0.036(8)
C36A 0.148(13) 0.156(13) 0.124(11) 0.057(11) 0.068(11) 0.018(11)
C37A 0.150(13) 0.152(13) 0.123(11) 0.062(11) 0.070(11) 0.019(11)
C35B 0.155(12) 0.151(12) 0.114(10) 0.075(9) 0.064(9) 0.016(10)
C36B 0.147(12) 0.151(12) 0.132(11) 0.060(10) 0.069(10) 0.028(10)
C37B 0.149(12) 0.152(12) 0.117(10) 0.063(10) 0.068(10) 0.020(10)
C38 0.062(5) 0.056(5) 0.067(5) 0.028(4) 0.023(4) 0.015(4)
C39 0.050(4) 0.058(5) 0.071(5) 0.022(4) 0.027(4) 0.017(4)
C40 0.048(4) 0.053(4) 0.062(4) 0.025(4) 0.022(3) 0.015(3)
C41 0.074(6) 0.065(5) 0.087(6) 0.045(5) 0.024(5) 0.028(5)
C42 0.053(4) 0.067(5) 0.064(5) 0.016(4) 0.018(4) 0.019(4)
C43 0.048(4) 0.053(4) 0.075(5) 0.023(4) 0.028(4) 0.014(3)
C44 0.060(5) 0.068(5) 0.080(6) 0.018(5) 0.036(5) 0.017(4)
C45 0.057(5) 0.092(7) 0.123(9) 0.045(7) 0.056(6) 0.027(5)
C46 0.047(5) 0.087(7) 0.108(8) 0.034(6) 0.022(5) 0.027(5)
C47 0.051(5) 0.070(6) 0.093(7) 0.030(5) 0.014(5) 0.020(4)
C48 0.048(4) 0.055(5) 0.079(6) 0.018(4) 0.019(4) 0.014(4)
C49 0.056(5) 0.084(6) 0.087(6) 0.040(5) 0.041(5) 0.022(4)
C50 0.075(7) 0.102(8) 0.118(9) 0.060(8) 0.050(7) 0.032(6)
C51 0.077(7) 0.106(9) 0.097(8) 0.037(7) 0.042(6) 0.041(6)
C52 0.054(5) 0.074(6) 0.069(5) 0.030(5) 0.017(4) 0.021(4)
C53 0.081(6) 0.083(7) 0.067(5) 0.024(5) 0.019(5) 0.042(6)
C54 0.072(6) 0.098(8) 0.084(7) 0.048(6) 0.025(5) 0.032(6)
C55 0.161(10) 0.128(9) 0.123(9) 0.049(7) 0.054(7) 0.052(8)
C56 0.179(19) 0.149(16) 0.103(11) 0.039(11) 0.046(12) 0.070(15)
C57 0.137(9) 0.136(9) 0.169(10) 0.052(7) 0.061(8) 0.068(8)
C58 0.167(18) 0.146(16) 0.120(13) 0.048(12) 0.022(12) 0.042(14)
C59 0.164(9) 0.186(9) 0.208(9) 0.099(7) 0.081(7) 0.059(7)
C60 0.179(9) 0.190(9) 0.220(10) 0.097(7) 0.082(7) 0.050(7)
C61 0.123(9) 0.157(10) 0.217(11) 0.105(9) 0.081(9) 0.072(8)
C62 0.119(9) 0.180(11) 0.255(12) 0.059(10) 0.062(9) 0.083(9)
C63 0.341(19) 0.242(17) 0.186(14) 0.122(13) 0.131(14) 0.113(15)
C64 0.334(19) 0.234(17) 0.191(15) 0.126(13) 0.117(15) 0.111(15)
C65 0.332(19) 0.236(17) 0.192(15) 0.127(13) 0.116(15) 0.101(15)
C66 0.335(19) 0.246(17) 0.194(15) 0.112(13) 0.137(15) 0.118(15)
C67 0.128(12) 0.154(14) 0.167(16) 0.105(13) 0.098(12) 0.062(11)
C68 0.123(11) 0.100(9) 0.151(13) 0.063(9) 0.093(11) 0.047(8)
C69 0.106(10) 0.103(10) 0.130(11) 0.045(9) 0.067(9) 0.037(8)
C70 0.096(8) 0.066(6) 0.115(9) 0.042(6) 0.046(7) 0.038(6)
O7 0.120(9) 0.117(9) 0.124(9) 0.072(8) 0.041(7) 0.041(7)
O8 0.168(13) 0.177(13) 0.151(12) 0.084(9) 0.065(9) 0.054(9)
C71 0.123(11) 0.089(10) 0.114(11) 0.050(8) 0.034(8) 0.053(9)
C72 0.154(14) 0.134(13) 0.124(13) 0.088(10) 0.024(8) 0.048(9)
C73 0.140(13) 0.112(12) 0.123(12) 0.080(10) 0.047(9) 0.027(8)
C74 0.143(13) 0.122(13) 0.118(12) 0.067(10) 0.038(9) 0.044(9)
C75 0.161(16) 0.157(16) 0.152(16) 0.072(11) 0.080(11) 0.048(10)
C76 0.150(15) 0.147(15) 0.142(15) 0.058(10) 0.060(10) 0.064(10)
C77 0.128(12) 0.126(12) 0.117(12) 0.068(9) 0.060(9) 0.042(9)
C78 0.140(14) 0.129(14) 0.140(14) 0.062(10) 0.057(10) 0.040(9)

loop_
_atom_type_symbol
_atom_type_description
_atom_type_scat_dispersion_real
_atom_type_scat_dispersion_imag
_atom_type_scat_source
C C 0.0033 0.0016 'International Tables Vol C Tables 4.2.6.8 and 6.1.1.4'
H H 0.0000 0.0000 'International Tables Vol C Tables 4.2.6.8 and 6.1.1.4'
N N 0.0061 0.0033 'International Tables Vol C Tables 4.2.6.8 and 6.1.1.4'
Cl Cl 0.1484 0.1585 'International Tables Vol C Tables 4.2.6.8 and 6.1.1.4'
Th Th -7.2400 8.8979 'International Tables Vol C Tables 4.2.6.8 and 6.1.1.4'
O O 0.0106 0.0060 'International Tables Vol C Tables 4.2.6.8 and 6.1.1.4'
Li Li -0.0003 0.0001 'International Tables Vol C Tables 4.2.6.8 and 6.1.1.4'

loop_
_geom_angle_atom_site_label_1
_geom_angle_atom_site_label_2
_geom_angle_atom_site_label_3
_geom_angle
N1 Th1 O2 126.5(2)
N1 Th1 O1 64.8(2)
O2 Th1 O1 65.6(2)
N1 Th1 N2 70.6(3)
O2 Th1 N2 143.5(2)
O1 Th1 N2 106.4(2)
N1 Th1 Cl2 133.45(18)
O2 Th1 Cl2 96.73(15)
O1 Th1 Cl2 161.71(16)
N2 Th1 Cl2 84.89(18)
N1 Th1 Cl1 82.5(2)
O2 Th1 Cl1 82.31(15)
O1 Th1 Cl1 93.84(14)
N2 Th1 Cl1 134.18(18)
Cl2 Th1 Cl1 88.00(8)
N1 Th1 Cl3 112.74(19)
O2 Th1 Cl3 69.99(14)
O1 Th1 Cl3 73.92(14)
N2 Th1 Cl3 73.55(17)
Cl2 Th1 Cl3 96.30(7)
Cl1 Th1 Cl3 152.27(7)
N3 Th2 O1 129.6(2)
N3 Th2 O2 65.5(2)
O1 Th2 O2 65.2(2)
N3 Th2 N4 71.3(2)
O1 Th2 N4 155.1(2)
O2 Th2 N4 128.6(2)
N3 Th2 Cl5 105.66(19)
O1 Th2 Cl5 83.48(14)
O2 Th2 Cl5 89.17(14)
N4 Th2 Cl5 76.71(16)
N3 Th2 Cl4 134.04(18)
O1 Th2 Cl4 84.85(15)
O2 Th2 Cl4 143.79(14)
N4 Th2 Cl4 86.98(17)
Cl5 Th2 Cl4 107.98(8)
N3 Th2 Cl3 80.10(19)
O1 Th2 Cl3 72.64(14)
O2 Th2 Cl3 68.07(14)
N4 Th2 Cl3 129.90(16)
Cl5 Th2 Cl3 152.13(7)
Cl4 Th2 Cl3 84.41(6)
O5 Li O3 115.3(14)
O5 Li O6 113.7(15)
O3 Li O6 100.3(12)
O5 Li O4 108.8(14)
O3 Li O4 106.9(14)
O6 Li O4 111.4(13)
Th1 Cl3 Th2 84.51(5)
C1 O1 Th2 133.7(5)
C1 O1 Th1 120.3(5)
Th2 O1 Th1 105.5(2)
C28 O2 Th1 126.9(5)
C28 O2 Th2 118.7(5)
Th1 O2 Th2 103.9(2)
C55 O3 C58 112.6(14)
C55 O3 Li 122.3(14)
C58 O3 Li 124.0(13)
C59 O4 C62 110.8(18)
C59 O4 Li 117.7(15)
C62 O4 Li 130.4(14)
C63 O5 C66 112.9(19)
C63 O5 Li 124.3(12)
C66 O5 Li 121.0(12)
C67 O6 C70 110.4(11)
C67 O6 Li 125.1(12)
C70 O6 Li 124.2(11)
C11 N1 C2 128.6(8)
C11 N1 Th1 101.6(6)
C2 N1 Th1 123.5(6)
C13 N2 C16 118.5(7)
C13 N2 Th1 104.0(6)
C16 N2 Th1 137.0(5)
C38 N3 C29 127.0(8)
C38 N3 Th2 99.6(6)
C29 N3 Th2 121.1(6)
C40 N4 C43 120.7(7)
C40 N4 Th2 100.9(5)
C43 N4 Th2 136.8(5)
C2 C1 O1 116.7(7)
C2 C1 C6 119.9(8)
O1 C1 C6 123.4(8)
C1 C2 C3 119.3(8)
C1 C2 N1 113.8(8)
C3 C2 N1 126.7(8)
C4 C3 C2 122.2(9)
C4 C3 H3 118.9
C2 C3 H3 118.9
C3 C4 C5 116.0(9)
C3 C4 C7 123.2(10)
C5 C4 C7 120.9(9)
C6 C5 C4 123.7(9)
C6 C5 H5 118.2
C4 C5 H5 118.2
C5 C6 C1 118.7(9)
C5 C6 H6 120.6
C1 C6 H6 120.6
C10 C7 C8 113.1(15)
C10 C7 C4 113.4(10)
C8 C7 C4 110.3(12)
C10 C7 C9 107.4(14)
C8 C7 C9 105.0(12)
C4 C7 C9 107.1(12)
C7 C8 H8A 109.5
C7 C8 H8B 109.5
H8A C8 H8B 109.5
C7 C8 H8C 109.5
H8A C8 H8C 109.5
H8B C8 H8C 109.5
C7 C9 H9A 109.5
C7 C9 H9B 109.5
H9A C9 H9B 109.5
C7 C9 H9C 109.5
H9A C9 H9C 109.5
H9B C9 H9C 109.5
C7 C10 H10A 109.5
C7 C10 H10B 109.5
H10A C10 H10B 109.5
C7 C10 H10C 109.5
H10A C10 H10C 109.5
H10B C10 H10C 109.5
N1 C11 C12 116.8(8)
N1 C11 C14 122.4(9)
C12 C11 C14 120.7(9)
C11 C12 C13 126.4(9)
C11 C12 H12 116.8
C13 C12 H12 116.8
N2 C13 C12 118.7(8)
N2 C13 C15 123.9(8)
C12 C13 C15 117.3(9)
C11 C14 H14A 109.5
C11 C14 H14B 109.5
H14A C14 H14B 109.5
C11 C14 H14C 109.5
H14A C14 H14C 109.5
H14B C14 H14C 109.5
C13 C15 H15A 109.5
C13 C15 H15B 109.5
H15A C15 H15B 109.5
C13 C15 H15C 109.5
H15A C15 H15C 109.5
H15B C15 H15C 109.5
C21 C16 N2 118.8(9)
C21 C16 C17 119.7(10)
N2 C16 C17 121.0(10)
C18 C17 C16 117.8(11)
C18 C17 C22 119.0(10)
C16 C17 C22 123.0(10)
C19 C18 C17 120.9(11)
C19 C18 H18 119.5
C17 C18 H18 119.5
C20 C19 C18 121.0(11)
C20 C19 H19 119.5
C18 C19 H19 119.5
C19 C20 C21 121.1(12)
C19 C20 H20 119.4
C21 C20 H20 119.4
C16 C21 C20 119.3(10)
C16 C21 C25 119.5(10)
C20 C21 C25 121.1(10)
C17 C22 C24 114.6(10)
C17 C22 C23 113.0(9)
C24 C22 C23 101.3(10)
C17 C22 H22 109.2
C24 C22 H22 109.2
C23 C22 H22 109.2
C22 C23 H23A 109.5
C22 C23 H23B 109.5
H23A C23 H23B 109.5
C22 C23 H23C 109.5
H23A C23 H23C 109.5
H23B C23 H23C 109.5
C22 C24 H24A 109.5
C22 C24 H24B 109.5
H24A C24 H24B 109.5
C22 C24 H24C 109.5
H24A C24 H24C 109.5
H24B C24 H24C 109.5
C21 C25 C26 113.6(9)
C21 C25 C27 113.5(10)
C26 C25 C27 110.3(10)
C21 C25 H25 106.3
C26 C25 H25 106.3
C27 C25 H25 106.3
C25 C26 H26A 109.5
C25 C26 H26B 109.5
H26A C26 H26B 109.5
C25 C26 H26C 109.5
H26A C26 H26C 109.5
H26B C26 H26C 109.5
C25 C27 H27A 109.5
C25 C27 H27B 109.5
H27A C27 H27B 109.5
C25 C27 H27C 109.5
H27A C27 H27C 109.5
H27B C27 H27C 109.5
O2 C28 C33 123.4(9)
O2 C28 C29 117.3(8)
C33 C28 C29 119.2(9)
N3 C29 C30 123.5(10)
N3 C29 C28 115.5(8)
C30 C29 C28 120.7(9)
C29 C30 C31 121.1(11)
C29 C30 H30 119.4
C31 C30 H30 119.4
C32 C31 C30 115.8(10)
C32 C31 C34 124.2(10)
C30 C31 C34 119.9(11)
C31 C32 C33 124.3(10)
C31 C32 H32 117.9
C33 C32 H32 117.9
C28 C33 C32 118.9(11)
C28 C33 H33 120.5
C32 C33 H33 120.5
C37B C34 C35B 111.5(19)
C37A C34 C36A 97(3)
C37B C34 C36B 108(2)
C35B C34 C36B 109(2)
C37B C34 C31 117.8(14)
C35B C34 C31 108.1(13)
C37A C34 C31 109(2)
C36A C34 C31 113.5(12)
C36B C34 C31 102.3(14)
C37A C34 C35A 111(3)
C36A C34 C35A 112(3)
C31 C34 C35A 113(2)
C34 C35A H35A 108.0
C34 C35A H35B 103.7
H35A C35A H35B 111.5
C34 C35A H35C 116.8
H35A C35A H35C 109.0
H35B C35A H35C 107.8
C34 C36A H36A 109.3
C34 C36A H36B 131.4
H36A C36A H36B 107.3
C34 C36A H36C 84.5
H36A C36A H36C 113.7
H36B C36A H36C 108.6
C34 C37A H37A 113.2
C34 C37A H37B 110.3
H37A C37A H37B 108.8
C34 C37A H37C 106.1
H37A C37A H37C 106.8
H37B C37A H37C 111.6
C34 C35B H35D 106.2
C34 C35B H35E 105.5
H35D C35B H35E 109.9
C34 C35B H35F 114.4
H35D C35B H35F 109.8
H35E C35B H35F 110.7
C34 C36B H36D 109.3
C34 C36B H36E 109.8
H36D C36B H36E 109.2
C34 C36B H36F 110.0
H36D C36B H36F 107.1
H36E C36B H36F 111.4
C34 C37B H37D 110.6
C34 C37B H37E 104.5
H37D C37B H37E 107.1
C34 C37B H37F 115.7
H37D C37B H37F 109.8
H37E C37B H37F 108.7
N3 C38 C39 121.7(8)
N3 C38 C41 122.0(9)
C39 C38 C41 116.3(8)
C38 C39 C40 125.0(8)
C38 C39 H39 117.5
C40 C39 H39 117.5
N4 C40 C39 120.8(7)
N4 C40 C42 124.0(7)
C39 C40 C42 115.1(7)
C38 C41 H41A 109.5
C38 C41 H41B 109.5
H41A C41 H41B 109.5
C38 C41 H41C 109.5
H41A C41 H41C 109.5
H41B C41 H41C 109.5
C40 C42 H42A 109.5
C40 C42 H42B 109.5
H42A C42 H42B 109.5
C40 C42 H42C 109.5
H42A C42 H42C 109.5
H42B C42 H42C 109.5
C48 C43 N4 122.0(7)
C48 C43 C44 121.2(8)
N4 C43 C44 116.8(8)
C45 C44 C43 115.7(10)
C45 C44 C49 124.5(9)
C43 C44 C49 119.8(8)
C46 C45 C44 123.5(10)
C46 C45 H45 118.3
C44 C45 H45 118.3
C45 C46 C47 120.0(9)
C45 C46 H46 120.0
C47 C46 H46 120.0
C46 C47 C48 121.9(11)
C46 C47 H47 119.1
C48 C47 H47 119.1
C47 C48 C43 117.7(9)
C47 C48 C52 118.8(10)
C43 C48 C52 123.5(7)
C44 C49 C50 111.8(9)
C44 C49 C51 111.0(9)
C50 C49 C51 111.1(9)
C44 C49 H49 107.6
C50 C49 H49 107.6
C51 C49 H49 107.6
C49 C50 H50A 109.5
C49 C50 H50B 109.5
H50A C50 H50B 109.5
C49 C50 H50C 109.5
H50A C50 H50C 109.5
H50B C50 H50C 109.5
C49 C51 H51A 109.5
C49 C51 H51B 109.5
H51A C51 H51B 109.5
C49 C51 H51C 109.5
H51A C51 H51C 109.5
H51B C51 H51C 109.5
C53 C52 C54 112.0(9)
C53 C52 C48 112.6(8)
C54 C52 C48 109.2(8)
C53 C52 H52 107.6
C54 C52 H52 107.6
C48 C52 H52 107.6
C52 C53 H53A 109.5
C52 C53 H53B 109.5
H53A C53 H53B 109.5
C52 C53 H53C 109.5
H53A C53 H53C 109.5
H53B C53 H53C 109.5
C52 C54 H54A 109.5
C52 C54 H54B 109.5
H54A C54 H54B 109.5
C52 C54 H54C 109.5
H54A C54 H54C 109.5
H54B C54 H54C 109.5
O3 C55 C56 106.7(16)
O3 C55 H55A 110.4
C56 C55 H55A 110.4
O3 C55 H55B 110.4
C56 C55 H55B 110.4
H55A C55 H55B 108.6
C57 C56 C55 99.2(16)
C57 C56 H56A 111.9
C55 C56 H56A 111.9
C57 C56 H56B 111.9
C55 C56 H56B 111.9
H56A C56 H56B 109.6
C56 C57 C58 101.5(14)
C56 C57 H57A 111.5
C58 C57 H57A 111.5
C56 C57 H57B 111.5
C58 C57 H57B 111.5
H57A C57 H57B 109.3
O3 C58 C57 103.0(14)
O3 C58 H58A 111.2
C57 C58 H58A 111.2
O3 C58 H58B 111.2
C57 C58 H58B 111.2
H58A C58 H58B 109.1
O4 C59 C60 105(2)
O4 C59 H59A 110.8
C60 C59 H59A 110.8
O4 C59 H59B 110.8
C60 C59 H59B 110.8
H59A C59 H59B 108.9
C61 C60 C59 105.8(18)
C61 C60 H60A 110.6
C59 C60 H60A 110.6
C61 C60 H60B 110.6
C59 C60 H60B 110.6
H60A C60 H60B 108.7
C60 C61 C62 97.7(16)
C60 C61 H61A 112.2
C62 C61 H61A 112.2
C60 C61 H61B 112.2
C62 C61 H61B 112.2
H61A C61 H61B 109.8
O4 C62 C61 111.2(16)
O4 C62 H62A 109.4
C61 C62 H62A 109.4
O4 C62 H62B 109.4
C61 C62 H62B 109.4
H62A C62 H62B 108.0
O5 C63 C64 103(2)
O5 C63 H63A 111.1
C64 C63 H63A 111.1
O5 C63 H63B 111.1
C64 C63 H63B 111.1
H63A C63 H63B 109.0
C65 C64 C63 102.1(17)
C65 C64 H64A 111.4
C63 C64 H64A 111.4
C65 C64 H64B 111.4
C63 C64 H64B 111.4
H64A C64 H64B 109.2
C66 C65 C64 103(2)
C66 C65 H65A 111.1
C64 C65 H65A 111.1
C66 C65 H65B 111.1
C64 C65 H65B 111.1
H65A C65 H65B 109.1
O5 C66 C65 105(2)
O5 C66 H66A 110.9
C65 C66 H66A 110.9
O5 C66 H66B 110.9
C65 C66 H66B 110.9
H66A C66 H66B 108.9
O6 C67 C68 104.7(12)
O6 C67 H67A 110.8
C68 C67 H67A 110.8
O6 C67 H67B 110.8
C68 C67 H67B 110.8
H67A C67 H67B 108.9
C67 C68 C69 99.6(13)
C67 C68 H68A 111.9
C69 C68 H68A 111.9
C67 C68 H68B 111.9
C69 C68 H68B 111.9
H68A C68 H68B 109.6
C70 C69 C68 104.5(12)
C70 C69 H69A 110.9
C68 C69 H69A 110.9
C70 C69 H69B 110.9
C68 C69 H69B 110.9
H69A C69 H69B 108.9
O6 C70 C69 104.9(11)
O6 C70 H70A 110.8
C69 C70 H70A 110.8
O6 C70 H70B 110.8
C69 C70 H70B 110.8
H70A C70 H70B 108.8
C74 O7 C71 102(2)
C75 O8 C78 109(3)
C72 C71 O7 104(2)
C72 C71 H71A 110.9
O7 C71 H71A 110.9
C72 C71 H71B 110.9
O7 C71 H71B 110.9
H71A C71 H71B 109.0
C73 C72 C71 106(3)
C73 C72 H72A 110.5
C71 C72 H72A 110.5
C73 C72 H72B 110.5
C71 C72 H72B 110.5
H72A C72 H72B 108.7
C74 C73 C72 101(3)
C74 C73 H73A 111.6
C72 C73 H73A 111.7
C74 C73 H73B 111.6
C72 C73 H73B 111.6
H73A C73 H73B 109.4
C73 C74 O7 113(3)
C73 C74 H74A 108.0
O7 C74 H74A 109.1
C73 C74 H74B 109.1
O7 C74 H74B 109.1
H74A C74 H74B 107.8
O8 C75 C76 106(4)
O8 C75 H75A 110.6
C76 C75 H75A 110.6
O8 C75 H75B 110.6
C76 C75 H75B 110.6
H75A C75 H75B 108.8
C77 C76 C75 108(3)
C77 C76 H76A 110.1
C75 C76 H76A 110.1
C77 C76 H76B 110.1
C75 C76 H76B 110.1
H76A C76 H76B 108.4
C76 C77 C78 107(3)
C76 C77 H77A 110.3
C78 C77 H77A 110.3
C76 C77 H77B 110.3
C78 C77 H77B 110.3
H77A C77 H77B 108.5
C77 C78 O8 106(3)
C77 C78 H78A 110.6
O8 C78 H78A 112.0
C77 C78 H78B 109.0
O8 C78 H78B 110.6
H78A C78 H78B 108.7

loop_
_geom_bond_atom_site_label_1
_geom_bond_atom_site_label_2
_geom_bond_distance
Th1 N1 2.360(8)
Th1 O2 2.433(6)
Th1 O1 2.436(6)
Th1 N2 2.512(7)
Th1 Cl2 2.705(2)
Th1 Cl1 2.713(2)
Th1 Cl3 2.833(2)
Th1 C11 2.948(10)
Th1 C12 2.983(10)
Th1 Th2 3.8653(4)
Th2 N3 2.407(8)
Th2 O1 2.419(6)
Th2 O2 2.475(6)
Th2 N4 2.508(7)
Th2 Cl5 2.668(2)
Th2 Cl4 2.699(2)
Th2 Cl3 2.9143(19)
Th2 C38 2.920(9)
Th2 C39 2.977(9)
Th2 C40 3.051(8)
Li O5 1.84(3)
Li O3 1.91(3)
Li O6 1.93(3)
Li O4 1.96(3)
O1 C1 1.383(11)
O2 C28 1.364(11)
O3 C55 1.301(19)
O3 C58 1.46(2)
O4 C59 1.28(3)
O4 C62 1.370(19)
O5 C63 1.407(10)
O5 C66 1.430(10)
O6 C67 1.415(19)
O6 C70 1.430(15)
N1 C11 1.353(12)
N1 C2 1.407(11)
N2 C13 1.340(12)
N2 C16 1.418(12)
N3 C38 1.300(12)
N3 C29 1.392(12)
N4 C40 1.327(10)
N4 C43 1.419(10)
C1 C2 1.380(13)
C1 C6 1.399(12)
C2 C3 1.391(13)
C3 C4 1.381(13)
C3 H3 0.9300
C4 C5 1.400(15)
C4 C7 1.539(16)
C5 C6 1.355(14)
C5 H5 0.9300
C6 H6 0.9300
C7 C10 1.497(19)
C7 C8 1.495(19)
C7 C9 1.57(2)
C8 H8A 0.9600
C8 H8B 0.9600
C8 H8C 0.9600
C9 H9A 0.9600
C9 H9B 0.9600
C9 H9C 0.9600
C10 H10A 0.9600
C10 H10B 0.9600
C10 H10C 0.9600
C11 C12 1.394(13)
C11 C14 1.499(13)
C12 C13 1.436(8)
C12 H12 0.9300
C13 C15 1.520(14)
C14 H14A 0.9600
C14 H14B 0.9600
C14 H14C 0.9600
C15 H15A 0.9600
C15 H15B 0.9600
C15 H15C 0.9600
C16 C21 1.398(14)
C16 C17 1.433(14)
C17 C18 1.427(15)
C17 C22 1.482(16)
C18 C19 1.370(18)
C18 H18 0.9300
C19 C20 1.357(18)
C19 H19 0.9300
C20 C21 1.414(15)
C20 H20 0.9300
C21 C25 1.490(16)
C22 C24 1.494(9)
C22 C23 1.521(17)
C22 H22 0.9800
C23 H23A 0.9600
C23 H23B 0.9600
C23 H23C 0.9600
C24 H24A 0.9600
C24 H24B 0.9600
C24 H24C 0.9600
C25 C26 1.524(16)
C25 C27 1.583(15)
C25 H25 0.9800
C26 H26A 0.9600
C26 H26B 0.9600
C26 H26C 0.9600
C27 H27A 0.9600
C27 H27B 0.9600
C27 H27C 0.9600
C28 C33 1.377(13)
C28 C29 1.420(13)
C29 C30 1.393(14)
C30 C31 1.422(15)
C30 H30 0.9300
C31 C32 1.392(18)
C31 C34 1.538(16)
C32 C33 1.402(18)
C32 H32 0.9300
C33 H33 0.9300
C34 C37B 1.518(10)
C34 C35B 1.525(10)
C34 C37A 1.526(10)
C34 C36A 1.527(10)
C34 C36B 1.537(10)
C34 C35A 1.64(5)
C35A H35A 0.9409
C35A H35B 0.9573
C35A H35C 0.9815
C36A H36A 0.9800
C36A H36B 0.9505
C36A H36C 0.9777
C37A H37A 0.9715
C37A H37B 0.9557
C37A H37C 0.9412
C35B H35D 0.9393
C35B H35E 0.9688
C35B H35F 0.9984
C36B H36D 0.9396
C36B H36E 0.9965
C36B H36F 0.9375
C37B H37D 0.9339
C37B H37E 0.9376
C37B H37F 0.9777
C38 C39 1.411(13)
C38 C41 1.534(12)
C39 C40 1.443(12)
C39 H39 0.9300
C40 C42 1.487(11)
C41 H41A 0.9600
C41 H41B 0.9600
C41 H41C 0.9600
C42 H42A 0.9600
C42 H42B 0.9600
C42 H42C 0.9600
C43 C48 1.410(14)
C43 C44 1.432(13)
C44 C45 1.395(14)
C44 C49 1.475(15)
C45 C46 1.352(17)
C45 H45 0.9300
C46 C47 1.356(16)
C46 H46 0.9300
C47 C48 1.392(12)
C47 H47 0.9300
C48 C52 1.530(14)
C49 C50 1.506(15)
C49 C51 1.533(14)
C49 H49 0.9800
C50 H50A 0.9600
C50 H50B 0.9600
C50 H50C 0.9600
C51 H51A 0.9600
C51 H51B 0.9600
C51 H51C 0.9600
C52 C53 1.503(13)
C52 C54 1.502(15)
C52 H52 0.9800
C53 H53A 0.9600
C53 H53B 0.9600
C53 H53C 0.9600
C54 H54A 0.9600
C54 H54B 0.9600
C54 H54C 0.9600
C55 C56 1.56(3)
C55 H55A 0.9700
C55 H55B 0.9700
C56 C57 1.503(10)
C56 H56A 0.9700
C56 H56B 0.9700
C57 C58 1.53(2)
C57 H57A 0.9700
C57 H57B 0.9700
C58 H58A 0.9700
C58 H58B 0.9700
C59 C60 1.517(10)
C59 H59A 0.9700
C59 H59B 0.9700
C60 C61 1.507(10)
C60 H60A 0.9700
C60 H60B 0.9700
C61 C62 1.508(10)
C61 H61A 0.9700
C61 H61B 0.9700
C62 H62A 0.9700
C62 H62B 0.9700
C63 C64 1.520(10)
C63 H63A 0.9700
C63 H63B 0.9700
C64 C65 1.519(5)
C64 H64A 0.9700
C64 H64B 0.9700
C65 C66 1.501(9)
C65 H65A 0.9700
C65 H65B 0.9700
C66 H66A 0.9700
C66 H66B 0.9700
C67 C68 1.51(2)
C67 H67A 0.9700
C67 H67B 0.9700
C68 C69 1.511(18)
C68 H68A 0.9700
C68 H68B 0.9700
C69 C70 1.485(19)
C69 H69A 0.9700
C69 H69B 0.9700
C70 H70A 0.9700
C70 H70B 0.9700
O7 C74 1.37(4)
O7 C71 1.51(3)
O8 C75 1.32(5)
O8 C78 1.45(4)
C71 C72 1.44(4)
C71 H71A 0.9700
C71 H71B 0.9700
C72 C73 1.41(4)
C72 H72A 0.9700
C72 H72B 0.9700
C73 C74 1.37(4)
C73 H73A 0.9700
C73 H73B 0.9700
C74 H74A 0.9700
C74 H74B 0.9700
C75 C76 1.49(5)
C75 H75A 0.9700
C75 H75B 0.9700
C76 C77 1.37(5)
C76 H76A 0.9700
C76 H76B 0.9700
C77 C78 1.43(4)
C77 H77A 0.9700
C77 H77B 0.9700
C78 H78A 0.9700
C78 H78B 0.9700
